data_4069321
loop_
_publ_author_name
'Barroso, S\'onia'
'Cui, Jinlan'
'Carretas, Jos\'e Manuel'
'Cruz, Adelaide'
'Santos, Isabel C.'
'Duarte, M. Teresa'
'Telo, Jo\~ao P.'
'Marques, No\'emia'
'Martins, Ana M.'

_publ_section_title
;
 Diamine Bis(phenolate) M(III) (Y, Ti) Complexes: Synthesis, Structures,
 and Reactivity
;
_journal_issue 12
_journal_name_full Organometallics
_journal_page_first 3449
_journal_paper_doi 10.1021/om9001389
_journal_volume 28
_journal_year 2009
_chemical_formula_moiety 'C43 H66 N3 O2 Y'
_chemical_formula_sum 'C43 H66 N3 O2 Y'
_chemical_formula_weight 745.90
_chemical_name_systematic
;
 ?
;
_space_group_IT_number 14
_symmetry_cell_setting monoclinic
_symmetry_space_group_name_Hall '-P 2yn'
_symmetry_space_group_name_H-M 'P 1 21/n 1'
_atom_sites_solution_hydrogens geom
_atom_sites_solution_primary direct
_atom_sites_solution_secondary difmap
_audit_creation_method SHELXL-97
_cell_angle_alpha 90.00
_cell_angle_beta 100.166(2)
_cell_angle_gamma 90.00
_cell_formula_units_Z 4
_cell_length_a 11.7416(4)
_cell_length_b 20.4043(7)
_cell_length_c 17.4481(5)
_cell_measurement_reflns_used 5412
_cell_measurement_temperature 150(2)
_cell_measurement_theta_max 22.57
_cell_measurement_theta_min 2.18
_cell_volume 4114.6(2)
_computing_cell_refinement 'Bruker SMART, (Bruker, 2004)'
_computing_data_collection 'Bruker SMART, (Bruker, 2004)'
_computing_data_reduction 'Bruker SAINT, (Bruker, 2004)'
_computing_molecular_graphics SCHAKAL(Keller,1989),ORTEP3(Farrugia,1997)
_computing_publication_material 'WinGX (Farrugia, 1999)'
_computing_structure_refinement 'SHELXL-97 (Sheldrick, 1997)'
_computing_structure_solution 'SIR97 (Altomare, 1999)'
_diffrn_ambient_temperature 150(2)
_diffrn_measured_fraction_theta_full 0.998
_diffrn_measured_fraction_theta_max 0.998
_diffrn_measurement_device_type 'Bruker-AXS APEX- CCD area-detector'
_diffrn_measurement_method '\f and \w'
_diffrn_radiation_monochromator graphite
_diffrn_radiation_source 'fine-focus sealed tube'
_diffrn_radiation_type MoK\a
_diffrn_radiation_wavelength 0.71073
_diffrn_reflns_av_R_equivalents 0.0910
_diffrn_reflns_av_sigmaI/netI 0.0855
_diffrn_reflns_limit_h_max 14
_diffrn_reflns_limit_h_min -9
_diffrn_reflns_limit_k_max 24
_diffrn_reflns_limit_k_min -23
_diffrn_reflns_limit_l_max 21
_diffrn_reflns_limit_l_min -21
_diffrn_reflns_number 36635
_diffrn_reflns_theta_full 25.68
_diffrn_reflns_theta_max 25.68
_diffrn_reflns_theta_min 2.66
_exptl_absorpt_coefficient_mu 1.454
_exptl_absorpt_correction_T_max 0.9178
_exptl_absorpt_correction_T_min 0.5939
_exptl_absorpt_correction_type multi-scan
_exptl_absorpt_process_details '(SADABS; Sheldrick, 2004)'
_exptl_crystal_colour colourless
_exptl_crystal_density_diffrn 1.204
_exptl_crystal_density_method 'not measured'
_exptl_crystal_description plate
_exptl_crystal_F_000 1600
_exptl_crystal_size_max 0.40
_exptl_crystal_size_mid 0.12
_exptl_crystal_size_min 0.06
_refine_diff_density_max 0.557
_refine_diff_density_min -0.531
_refine_diff_density_rms 0.074
_refine_ls_extinction_method none
_refine_ls_goodness_of_fit_ref 0.985
_refine_ls_hydrogen_treatment constr
_refine_ls_matrix_type full
_refine_ls_number_parameters 458
_refine_ls_number_reflns 7800
_refine_ls_number_restraints 0
_refine_ls_restrained_S_all 0.985
_refine_ls_R_factor_all 0.0961
_refine_ls_R_factor_gt 0.0434
_refine_ls_shift/su_max 0.001
_refine_ls_shift/su_mean 0.000
_refine_ls_structure_factor_coef Fsqd
_refine_ls_weighting_details 'calc w=1/[\s^2^(Fo^2^)+(0.0466P)^2^+0.0000P] where P=(Fo^2^+2Fc^2^)/3'
_refine_ls_weighting_scheme calc
_refine_ls_wR_factor_gt 0.0886
_refine_ls_wR_factor_ref 0.0993
_reflns_number_gt 5052
_reflns_number_total 7800
_reflns_threshold_expression >2sigma(I)
_cod_data_source_file om9001389_si_001.cif
_cod_data_source_block compound6
_cod_depositor_comments
;
The following automatic conversions were performed:

'_symmetry_cell_setting' value 'Monoclinic' changed to 'monoclinic'
according to /home/saulius/struct/CIF-dictionaries/cif_core.dic
dictionary named 'cif_core.dic' version 2.4.2 from 2011-04-26.

Automatic conversion script
Id: cif_fix_values 1715 2011-07-08 13:25:40Z adriana 
;
_cod_original_sg_symbol_H-M P21/n
_cod_database_code 4069321

loop_
_symmetry_equiv_pos_as_xyz
'x, y, z'
'-x+1/2, y+1/2, -z+1/2'
'-x, -y, -z'
'x-1/2, -y-1/2, z-1/2'

loop_
_atom_site_label
_atom_site_type_symbol
_atom_site_fract_x
_atom_site_fract_y
_atom_site_fract_z
_atom_site_U_iso_or_equiv
_atom_site_adp_type
_atom_site_occupancy
_atom_site_symmetry_multiplicity
_atom_site_calc_flag
_atom_site_refinement_flags
Y1 Y 0.54774(2) 0.149065(15) 0.860557(16) 0.01650(9) Uani 1 1 d .
O1 O 0.69283(16) 0.14479(11) 0.80182(11) 0.0205(5) Uani 1 1 d .
O2 O 0.42881(16) 0.09459(10) 0.91741(11) 0.0202(5) Uani 1 1 d .
N1 N 0.48847(19) 0.05898(13) 0.75896(13) 0.0175(6) Uani 1 1 d .
N2 N 0.3874(2) 0.18865(13) 0.75503(14) 0.0203(6) Uani 1 1 d .
N3 N 0.6817(2) 0.15421(13) 0.99012(13) 0.0203(6) Uani 1 1 d .
C1 C 0.4073(2) 0.08166(16) 0.68935(16) 0.0219(7) Uani 1 1 d .
H1A H 0.3608 0.0439 0.6658 0.026 Uiso 1 1 calc R
H1B H 0.4522 0.0984 0.6505 0.026 Uiso 1 1 calc R
C2 C 0.3266(3) 0.13491(16) 0.70761(17) 0.0252(8) Uani 1 1 d .
H2A H 0.2843 0.1533 0.6582 0.030 Uiso 1 1 calc R
H2B H 0.2689 0.1154 0.7359 0.030 Uiso 1 1 calc R
C3 C 0.3000(3) 0.23132(18) 0.78093(19) 0.0326(9) Uani 1 1 d .
H3A H 0.2511 0.2510 0.7354 0.049 Uiso 1 1 calc R
H3B H 0.3390 0.2661 0.8145 0.049 Uiso 1 1 calc R
H3C H 0.2520 0.2053 0.8101 0.049 Uiso 1 1 calc R
C4 C 0.4547(3) 0.22813(17) 0.70816(18) 0.0302(8) Uani 1 1 d .
H4A H 0.5085 0.1997 0.6867 0.045 Uiso 1 1 calc R
H4B H 0.4984 0.2617 0.7411 0.045 Uiso 1 1 calc R
H4C H 0.4020 0.2493 0.6655 0.045 Uiso 1 1 calc R
C11 C 0.7160(2) 0.13059(15) 0.73066(16) 0.0188(7) Uani 1 1 d .
C12 C 0.7927(2) 0.16823(15) 0.69421(17) 0.0195(7) Uani 1 1 d .
C13 C 0.8030(2) 0.15068(16) 0.61815(16) 0.0208(7) Uani 1 1 d .
H13 H 0.8527 0.1763 0.5928 0.025 Uiso 1 1 calc R
C14 C 0.7456(3) 0.09857(16) 0.57722(17) 0.0210(7) Uani 1 1 d .
C15 C 0.6760(2) 0.06086(16) 0.61649(17) 0.0214(7) Uani 1 1 d .
H15 H 0.6372 0.0238 0.5912 0.026 Uiso 1 1 calc R
C16 C 0.6616(2) 0.07598(16) 0.69177(16) 0.0180(7) Uani 1 1 d .
C17 C 0.5944(2) 0.03065(15) 0.73480(17) 0.0194(7) Uani 1 1 d .
H17A H 0.5709 -0.0080 0.7015 0.023 Uiso 1 1 calc R
H17B H 0.6467 0.0149 0.7821 0.023 Uiso 1 1 calc R
C21 C 0.3287(2) 0.06398(15) 0.88929(16) 0.0178(7) Uani 1 1 d .
C22 C 0.2255(2) 0.07495(15) 0.91840(16) 0.0165(7) Uani 1 1 d .
C23 C 0.1252(2) 0.04529(15) 0.87883(16) 0.0191(7) Uani 1 1 d .
H23 H 0.0549 0.0539 0.8969 0.023 Uiso 1 1 calc R
C24 C 0.1202(2) 0.00421(16) 0.81505(16) 0.0182(7) Uani 1 1 d .
C25 C 0.2253(2) -0.00910(15) 0.79149(16) 0.0183(7) Uani 1 1 d .
H25 H 0.2269 -0.0389 0.7498 0.022 Uiso 1 1 calc R
C26 C 0.3266(2) 0.01975(15) 0.82703(16) 0.0177(7) Uani 1 1 d .
C27 C 0.4380(2) 0.00432(16) 0.79973(17) 0.0202(7) Uani 1 1 d .
H27B H 0.4959 -0.0091 0.8454 0.024 Uiso 1 1 calc R
H27A H 0.4247 -0.0337 0.7640 0.024 Uiso 1 1 calc R
C30 C 0.5495(3) 0.25887(16) 0.91592(19) 0.0270(8) Uani 1 1 d .
H30A H 0.5227 0.2919 0.8752 0.032 Uiso 1 1 calc R
H30B H 0.5003 0.2612 0.9565 0.032 Uiso 1 1 calc R
C31 C 0.6722(3) 0.26825(16) 0.94953(17) 0.0224(7) Uani 1 1 d .
C32 C 0.7304(3) 0.32757(17) 0.94287(19) 0.0317(9) Uani 1 1 d .
H32 H 0.6875 0.3642 0.9198 0.038 Uiso 1 1 calc R
C33 C 0.8474(3) 0.33438(19) 0.9687(2) 0.0385(10) Uani 1 1 d .
H33 H 0.8837 0.3751 0.9623 0.046 Uiso 1 1 calc R
C34 C 0.9126(3) 0.28290(19) 1.00367(18) 0.0321(9) Uani 1 1 d .
H34 H 0.9932 0.2879 1.0220 0.038 Uiso 1 1 calc R
C35 C 0.8577(3) 0.22351(18) 1.01163(17) 0.0260(8) Uani 1 1 d .
H35 H 0.9014 0.1875 1.0357 0.031 Uiso 1 1 calc R
C36 C 0.7405(2) 0.21622(16) 0.98492(16) 0.0196(7) Uani 1 1 d .
C37 C 0.6255(3) 0.15325(18) 1.06037(17) 0.0311(8) Uani 1 1 d .
H37A H 0.6852 0.1527 1.1074 0.047 Uiso 1 1 calc R
H37B H 0.5771 0.1140 1.0593 0.047 Uiso 1 1 calc R
H37C H 0.5773 0.1924 1.0607 0.047 Uiso 1 1 calc R
C38 C 0.7557(3) 0.09593(18) 0.99222(19) 0.0328(9) Uani 1 1 d .
H38A H 0.7978 0.0974 0.9485 0.049 Uiso 1 1 calc R
H38B H 0.7076 0.0564 0.9882 0.049 Uiso 1 1 calc R
H38C H 0.8110 0.0951 1.0413 0.049 Uiso 1 1 calc R
C40 C 0.8627(2) 0.22469(17) 0.73615(17) 0.0223(7) Uani 1 1 d .
C41 C 0.9493(3) 0.25401(17) 0.68864(18) 0.0297(8) Uani 1 1 d .
H41B H 1.0028 0.2198 0.6778 0.044 Uiso 1 1 calc R
H41C H 0.9931 0.2893 0.7185 0.044 Uiso 1 1 calc R
H41A H 0.9071 0.2716 0.6395 0.044 Uiso 1 1 calc R
C42 C 0.9330(3) 0.20153(18) 0.81391(17) 0.0301(8) Uani 1 1 d .
H42C H 0.8807 0.1829 0.8461 0.045 Uiso 1 1 calc R
H42B H 0.9746 0.2388 0.8411 0.045 Uiso 1 1 calc R
H42A H 0.9886 0.1681 0.8042 0.045 Uiso 1 1 calc R
C43 C 0.7798(3) 0.28046(17) 0.75039(19) 0.0310(8) Uani 1 1 d .
H43C H 0.7332 0.2939 0.7007 0.047 Uiso 1 1 calc R
H43A H 0.8250 0.3179 0.7743 0.047 Uiso 1 1 calc R
H43B H 0.7287 0.2649 0.7853 0.047 Uiso 1 1 calc R
C50 C 0.7576(3) 0.08160(17) 0.49286(17) 0.0277(8) Uani 1 1 d .
C51 C 0.6384(3) 0.0896(2) 0.4402(2) 0.0618(14) Uani 1 1 d .
H51C H 0.6444 0.0780 0.3866 0.093 Uiso 1 1 calc R
H51A H 0.6128 0.1352 0.4420 0.093 Uiso 1 1 calc R
H51B H 0.5823 0.0607 0.4586 0.093 Uiso 1 1 calc R
C52 C 0.7932(3) 0.01049(19) 0.48619(19) 0.0415(10) Uani 1 1 d .
H52C H 0.8001 0.0010 0.4321 0.062 Uiso 1 1 calc R
H52A H 0.7346 -0.0182 0.5020 0.062 Uiso 1 1 calc R
H52B H 0.8679 0.0029 0.5201 0.062 Uiso 1 1 calc R
C53 C 0.8420(4) 0.1250(2) 0.4618(2) 0.0670(15) Uani 1 1 d .
H53B H 0.9194 0.1189 0.4928 0.101 Uiso 1 1 calc R
H53A H 0.8185 0.1709 0.4648 0.101 Uiso 1 1 calc R
H53C H 0.8433 0.1135 0.4074 0.101 Uiso 1 1 calc R
C60 C 0.2233(2) 0.11673(17) 0.99107(17) 0.0217(7) Uani 1 1 d .
C61 C 0.3062(3) 0.08695(17) 1.05998(16) 0.0257(8) Uani 1 1 d .
H61C H 0.2786 0.0433 1.0715 0.039 Uiso 1 1 calc R
H61B H 0.3094 0.1152 1.1057 0.039 Uiso 1 1 calc R
H61A H 0.3837 0.0833 1.0467 0.039 Uiso 1 1 calc R
C62 C 0.2563(3) 0.18793(17) 0.97816(18) 0.0299(8) Uani 1 1 d .
H62B H 0.3348 0.1894 0.9662 0.045 Uiso 1 1 calc R
H62C H 0.2537 0.2134 1.0254 0.045 Uiso 1 1 calc R
H62A H 0.2017 0.2065 0.9346 0.045 Uiso 1 1 calc R
C63 C 0.1018(3) 0.11886(18) 1.01286(17) 0.0300(8) Uani 1 1 d .
H63C H 0.0474 0.1391 0.9704 0.045 Uiso 1 1 calc R
H63A H 0.1043 0.1447 1.0605 0.045 Uiso 1 1 calc R
H63B H 0.0762 0.0742 1.0215 0.045 Uiso 1 1 calc R
C70 C 0.0082(2) -0.02578(16) 0.77099(17) 0.0214(7) Uani 1 1 d .
C73 C -0.0126(3) -0.00164(19) 0.68650(18) 0.0348(9) Uani 1 1 d .
H73B H 0.0506 -0.0167 0.6609 0.052 Uiso 1 1 calc R
H73C H -0.0154 0.0464 0.6858 0.052 Uiso 1 1 calc R
H73A H -0.0862 -0.0192 0.6588 0.052 Uiso 1 1 calc R
C71 C -0.0970(2) -0.00629(17) 0.80706(18) 0.0287(8) Uani 1 1 d .
H71C H -0.1667 -0.0269 0.7777 0.043 Uiso 1 1 calc R
H71A H -0.1059 0.0415 0.8052 0.043 Uiso 1 1 calc R
H71B H -0.0855 -0.0210 0.8613 0.043 Uiso 1 1 calc R
C72 C 0.0170(3) -0.10030(17) 0.7722(2) 0.0334(9) Uani 1 1 d .
H72C H 0.0800 -0.1140 0.7457 0.050 Uiso 1 1 calc R
H72B H -0.0561 -0.1191 0.7455 0.050 Uiso 1 1 calc R
H72A H 0.0328 -0.1157 0.8263 0.050 Uiso 1 1 calc R

loop_
_atom_site_aniso_label
_atom_site_aniso_U_11
_atom_site_aniso_U_22
_atom_site_aniso_U_33
_atom_site_aniso_U_23
_atom_site_aniso_U_13
_atom_site_aniso_U_12
Y1 0.01463(15) 0.01896(17) 0.01671(14) -0.00072(15) 0.00499(10) 0.00017(14)
O1 0.0188(11) 0.0274(14) 0.0170(10) -0.0020(10) 0.0077(8) -0.0025(10)
O2 0.0165(11) 0.0264(14) 0.0189(11) -0.0041(10) 0.0063(9) -0.0048(9)
N1 0.0143(13) 0.0223(17) 0.0174(13) 0.0008(11) 0.0065(10) 0.0009(11)
N2 0.0209(14) 0.0204(17) 0.0206(14) 0.0004(12) 0.0062(11) 0.0024(12)
N3 0.0235(14) 0.0182(16) 0.0200(13) -0.0001(12) 0.0058(11) 0.0003(12)
C1 0.0214(17) 0.024(2) 0.0200(16) -0.0022(14) 0.0035(13) -0.0023(14)
C2 0.0202(17) 0.034(2) 0.0206(17) 0.0009(15) 0.0013(13) 0.0018(14)
C3 0.0294(19) 0.037(2) 0.0308(19) -0.0013(17) 0.0027(15) 0.0135(17)
C4 0.035(2) 0.031(2) 0.0246(19) 0.0080(16) 0.0065(15) 0.0002(17)
C11 0.0151(15) 0.026(2) 0.0157(15) 0.0009(13) 0.0035(13) 0.0032(13)
C12 0.0155(16) 0.024(2) 0.0193(16) 0.0023(13) 0.0035(13) 0.0031(13)
C13 0.0197(16) 0.026(2) 0.0184(15) 0.0052(15) 0.0080(12) -0.0013(15)
C14 0.0226(17) 0.021(2) 0.0215(16) -0.0016(14) 0.0100(14) 0.0006(14)
C15 0.0210(17) 0.021(2) 0.0225(16) -0.0032(14) 0.0049(14) 0.0013(14)
C16 0.0135(15) 0.022(2) 0.0190(16) 0.0014(14) 0.0047(13) 0.0023(13)
C17 0.0168(16) 0.020(2) 0.0238(17) -0.0042(14) 0.0097(13) -0.0017(13)
C21 0.0161(16) 0.0175(19) 0.0196(16) 0.0035(14) 0.0025(13) -0.0027(13)
C22 0.0150(16) 0.0206(19) 0.0144(15) 0.0028(13) 0.0041(12) 0.0028(13)
C23 0.0146(16) 0.024(2) 0.0212(16) 0.0046(14) 0.0090(13) 0.0041(13)
C24 0.0153(16) 0.021(2) 0.0189(16) 0.0044(14) 0.0042(13) 0.0004(13)
C25 0.0227(17) 0.0177(19) 0.0167(16) -0.0022(13) 0.0090(13) -0.0019(13)
C26 0.0147(16) 0.0190(19) 0.0218(16) 0.0012(14) 0.0093(13) 0.0009(13)
C27 0.0185(16) 0.020(2) 0.0244(17) -0.0018(14) 0.0095(14) -0.0033(13)
C30 0.0235(18) 0.027(2) 0.0294(19) 0.0001(16) 0.0025(14) 0.0039(15)
C31 0.0254(17) 0.023(2) 0.0198(16) -0.0086(14) 0.0070(14) -0.0003(15)
C32 0.035(2) 0.023(2) 0.035(2) -0.0030(16) 0.0021(16) -0.0006(16)
C33 0.040(2) 0.034(3) 0.043(2) -0.0073(18) 0.0129(18) -0.0164(18)
C34 0.0217(18) 0.049(3) 0.0269(19) -0.0073(18) 0.0077(15) -0.0059(17)
C35 0.0240(18) 0.036(2) 0.0191(17) -0.0071(15) 0.0074(14) 0.0012(16)
C36 0.0212(17) 0.023(2) 0.0158(16) -0.0062(14) 0.0072(13) -0.0025(14)
C37 0.0321(19) 0.043(2) 0.0193(16) -0.0001(17) 0.0071(14) -0.0093(18)
C38 0.035(2) 0.028(2) 0.033(2) -0.0024(17) -0.0010(16) 0.0059(17)
C40 0.0214(17) 0.026(2) 0.0214(17) -0.0008(15) 0.0089(14) -0.0050(14)
C41 0.0248(18) 0.036(2) 0.0298(19) -0.0009(16) 0.0088(15) -0.0102(16)
C42 0.0258(18) 0.037(2) 0.0267(18) -0.0006(16) 0.0018(15) -0.0070(16)
C43 0.0319(19) 0.023(2) 0.041(2) -0.0019(17) 0.0140(16) -0.0054(16)
C50 0.036(2) 0.030(2) 0.0198(17) -0.0006(15) 0.0124(15) 0.0010(16)
C51 0.061(3) 0.093(4) 0.030(2) -0.008(2) 0.005(2) 0.026(3)
C52 0.067(3) 0.038(3) 0.0245(19) -0.0050(18) 0.0219(19) 0.002(2)
C53 0.113(4) 0.058(3) 0.045(2) -0.024(2) 0.055(3) -0.040(3)
C60 0.0188(17) 0.027(2) 0.0210(17) -0.0041(15) 0.0088(13) 0.0001(14)
C61 0.0269(18) 0.032(2) 0.0192(16) -0.0010(15) 0.0065(14) 0.0005(15)
C62 0.038(2) 0.026(2) 0.0285(19) -0.0065(16) 0.0118(16) -0.0002(16)
C63 0.0258(18) 0.044(2) 0.0228(17) -0.0035(16) 0.0115(15) 0.0062(16)
C70 0.0161(16) 0.026(2) 0.0225(17) 0.0002(14) 0.0050(13) -0.0004(14)
C73 0.0255(19) 0.052(3) 0.0269(19) 0.0036(18) 0.0038(15) 0.0023(17)
C71 0.0160(17) 0.035(2) 0.035(2) -0.0016(16) 0.0049(15) -0.0014(15)
C72 0.0200(18) 0.031(2) 0.048(2) -0.0064(18) 0.0024(16) -0.0046(15)

loop_
_atom_type_symbol
_atom_type_description
_atom_type_scat_dispersion_real
_atom_type_scat_dispersion_imag
_atom_type_scat_source
C C 0.0033 0.0016 'International Tables Vol C Tables 4.2.6.8 and 6.1.1.4'
H H 0.0000 0.0000 'International Tables Vol C Tables 4.2.6.8 and 6.1.1.4'
N N 0.0061 0.0033 'International Tables Vol C Tables 4.2.6.8 and 6.1.1.4'
O O 0.0106 0.0060 'International Tables Vol C Tables 4.2.6.8 and 6.1.1.4'
Y Y -2.7962 3.5667 'International Tables Vol C Tables 4.2.6.8 and 6.1.1.4'

loop_
_geom_angle_atom_site_label_1
_geom_angle_atom_site_label_2
_geom_angle_atom_site_label_3
_geom_angle
O1 Y1 O2 146.48(8)
O1 Y1 C30 105.99(9)
O2 Y1 C30 104.59(9)
O1 Y1 N3 90.45(7)
O2 Y1 N3 87.77(7)
C30 Y1 N3 69.26(10)
O1 Y1 N2 102.60(7)
O2 Y1 N2 92.31(8)
C30 Y1 N2 87.02(9)
N3 Y1 N2 155.43(8)
O1 Y1 N1 77.37(7)
O2 Y1 N1 80.20(7)
C30 Y1 N1 156.22(9)
N3 Y1 N1 134.52(8)
N2 Y1 N1 69.40(8)
C11 O1 Y1 139.18(17)
C21 O2 Y1 131.77(17)
C1 N1 C17 109.7(2)
C1 N1 C27 111.8(2)
C17 N1 C27 105.3(2)
C1 N1 Y1 113.60(18)
C17 N1 Y1 109.49(16)
C27 N1 Y1 106.68(16)
C4 N2 C3 108.5(3)
C4 N2 C2 110.4(2)
C3 N2 C2 108.4(2)
C4 N2 Y1 100.14(17)
C3 N2 Y1 115.78(18)
C2 N2 Y1 113.28(18)
C36 N3 C38 114.9(2)
C36 N3 C37 110.3(2)
C38 N3 C37 108.3(3)
C36 N3 Y1 102.04(17)
C38 N3 Y1 105.16(18)
C37 N3 Y1 116.16(17)
N1 C1 C2 112.9(2)
N2 C2 C1 113.1(2)
O1 C11 C16 118.0(3)
O1 C11 C12 123.0(3)
C16 C11 C12 119.1(3)
C13 C12 C11 117.0(3)
C13 C12 C40 121.3(3)
C11 C12 C40 121.7(3)
C14 C13 C12 124.7(3)
C13 C14 C15 116.4(3)
C13 C14 C50 123.1(3)
C15 C14 C50 120.5(3)
C16 C15 C14 121.6(3)
C15 C16 C11 121.0(3)
C15 C16 C17 119.9(3)
C11 C16 C17 118.9(2)
N1 C17 C16 116.0(3)
O2 C21 C26 118.3(2)
O2 C21 C22 123.1(3)
C26 C21 C22 118.6(3)
C23 C22 C21 117.2(3)
C23 C22 C60 121.0(2)
C21 C22 C60 121.8(3)
C24 C23 C22 124.9(3)
C23 C24 C25 116.1(3)
C23 C24 C70 123.8(3)
C25 C24 C70 120.1(3)
C26 C25 C24 121.6(3)
C25 C26 C21 121.3(3)
C25 C26 C27 120.0(3)
C21 C26 C27 118.7(3)
N1 C27 C26 115.7(3)
C31 C30 Y1 102.5(2)
C32 C31 C36 116.0(3)
C32 C31 C30 122.4(3)
C36 C31 C30 121.3(3)
C33 C32 C31 122.2(3)
C32 C33 C34 120.9(3)
C33 C34 C35 118.5(3)
C36 C35 C34 120.8(3)
C35 C36 C31 121.6(3)
C35 C36 N3 122.0(3)
C31 C36 N3 116.4(3)
C12 C40 C42 110.6(3)
C12 C40 C41 112.7(2)
C42 C40 C41 107.0(2)
C12 C40 C43 109.4(2)
C42 C40 C43 109.9(3)
C41 C40 C43 107.1(3)
C53 C50 C52 109.1(3)
C53 C50 C51 108.1(3)
C52 C50 C51 106.8(3)
C53 C50 C14 113.0(3)
C52 C50 C14 111.1(3)
C51 C50 C14 108.6(3)
C62 C60 C22 111.4(2)
C62 C60 C61 110.4(3)
C22 C60 C61 109.1(3)
C62 C60 C63 106.2(3)
C22 C60 C63 111.8(2)
C61 C60 C63 107.8(2)
C72 C70 C24 110.0(3)
C72 C70 C73 109.5(3)
C24 C70 C73 109.4(3)
C72 C70 C71 108.1(3)
C24 C70 C71 111.9(3)
C73 C70 C71 108.0(3)

loop_
_geom_bond_atom_site_label_1
_geom_bond_atom_site_label_2
_geom_bond_distance
Y1 O1 2.1393(18)
Y1 O2 2.1585(19)
Y1 C30 2.439(3)
Y1 N3 2.518(2)
Y1 N2 2.523(2)
Y1 N1 2.563(2)
O1 C11 1.348(3)
O2 C21 1.345(3)
N1 C1 1.479(4)
N1 C17 1.498(3)
N1 C27 1.500(4)
N2 C4 1.473(4)
N2 C3 1.476(4)
N2 C2 1.479(4)
N3 C36 1.452(4)
N3 C38 1.469(4)
N3 C37 1.491(4)
C1 C2 1.512(4)
C11 C16 1.399(4)
C11 C12 1.417(4)
C12 C13 1.400(4)
C12 C40 1.525(4)
C13 C14 1.387(4)
C14 C15 1.388(4)
C14 C50 1.543(4)
C15 C16 1.388(4)
C16 C17 1.500(4)
C21 C26 1.409(4)
C21 C22 1.412(4)
C22 C23 1.394(4)
C22 C60 1.532(4)
C23 C24 1.386(4)
C24 C25 1.395(4)
C24 C70 1.529(4)
C25 C26 1.373(4)
C26 C27 1.502(4)
C30 C31 1.469(4)
C31 C32 1.405(4)
C31 C36 1.406(4)
C32 C33 1.375(5)
C33 C34 1.377(5)
C34 C35 1.391(5)
C35 C36 1.381(4)
C40 C42 1.533(4)
C40 C41 1.541(4)
C40 C43 1.546(4)
C50 C53 1.500(5)
C50 C52 1.520(5)
C50 C51 1.541(5)
C60 C62 1.531(4)
C60 C61 1.533(4)
C60 C63 1.541(4)
C70 C72 1.524(4)
C70 C73 1.532(4)
C70 C71 1.534(4)
